data_8101376
loop_
_publ_author_name
'Magna, Lionel'
'Niccolai, Gerald P.'
'Chauvin, Yves'
'Basset, Jean-Marie'
'Perrin, Monique'

_publ_section_title
;
Crystal structure of 2,2'-bipyrimidine-bis(acetonitrile)-palladium
(II) bis(tetrafluroborate)--acetontrile (1/1), C~14~H~15~B~2~F~8~N~7~Pd
;
_journal_issue 4
_journal_name_full 'Zeitschrift f\"ur Kristallographie - New Crystal Structures'
_journal_page_first 595
_journal_page_last 596
_journal_volume 215
_journal_year 2000
_chemical_formula_moiety 'Pd (C8H6N4) (CH3 CN)2 (BF4)2 (CH3 CN)'
_chemical_formula_structural '(C8 H6 N4) Pd (C H3 C N)2 (B F4)2 . C H3 C N'
_chemical_formula_sum 'C14 H15 B2 F8 N7 Pd'
_chemical_formula_weight 561.35
_chemical_melting_point 478
_chemical_name_common
;
2,2'-bipyrimidine-bis(acetonitrile)-palladium(II) bis(tetrafluroborate)--
acetontrile (1/1)
;
_space_group_IT_number 14
_symmetry_cell_setting monoclinic
_symmetry_space_group_name_Hall '-P 2yn'
_symmetry_space_group_name_H-M 'P 1 21/n 1'
_cell_angle_alpha 90.00
_cell_angle_beta 90.19(3)
_cell_angle_gamma 90.00
_cell_formula_units_Z 4
_cell_length_a 8.0120(16)
_cell_length_b 21.785(4)
_cell_length_c 12.449(3)
_cell_measurement_temperature 223(2)
_cell_volume 2172.9(8)
_diffrn_ambient_temperature 223(2)
_exptl_crystal_density_diffrn 1.716
_cod_original_sg_symbol_H-M 'P 21/n'
_cod_database_code 8101376

loop_
_symmetry_equiv_pos_as_xyz
'x, y, z'
'-x+1/2, y+1/2, -z+1/2'
'-x, -y, -z'
'x-1/2, -y-1/2, z-1/2'

loop_
_atom_site_label
_atom_site_type_symbol
_atom_site_fract_x
_atom_site_fract_y
_atom_site_fract_z
_atom_site_U_iso_or_equiv
_atom_site_adp_type
_atom_site_occupancy
_atom_site_symmetry_multiplicity
_atom_site_calc_flag
_atom_site_refinement_flags
_atom_site_disorder_assembly
_atom_site_disorder_group
Pd1 Pd 0.92901(3) 0.158501(13) 0.80764(2) 0.03244(14) Uani 1 4 d . . .
N2 N 0.7232(4) 0.18445(16) 0.8861(3) 0.0350(7) Uani 1 4 d . . .
C3 C 0.6007(6) 0.1468(2) 0.9214(4) 0.0438(10) Uani 1 4 d . . .
H3 H 0.6061 0.1042 0.9103 0.053 Uiso 1 4 calc R . .
C4 C 0.4657(6) 0.1734(2) 0.9750(4) 0.0530(12) Uani 1 4 d . . .
H4 H 0.3769 0.1491 0.9997 0.064 Uiso 1 4 calc R . .
C5 C 0.4655(6) 0.2357(2) 0.9909(5) 0.0571(13) Uani 1 4 d . . .
H5 H 0.3756 0.2534 1.0281 0.069 Uiso 1 4 calc R . .
N6 N 0.5884(5) 0.27249(18) 0.9557(3) 0.0489(9) Uani 1 4 d . . .
C1 C 0.7111(5) 0.24536(18) 0.9039(3) 0.0352(8) Uani 1 4 d . . .
C11 C 0.8481(5) 0.28260(18) 0.8573(3) 0.0350(8) Uani 1 4 d . . .
N12 N 0.9645(4) 0.24968(16) 0.8038(3) 0.0352(7) Uani 1 4 d . . .
C13 C 1.0911(5) 0.2798(2) 0.7565(4) 0.0454(10) Uani 1 4 d . . .
H13 H 1.1736 0.2581 0.7188 0.055 Uiso 1 4 calc R . .
C14 C 1.0986(7) 0.3429(2) 0.7639(5) 0.0595(14) Uani 1 4 d . . .
H14 H 1.1850 0.3651 0.7309 0.071 Uiso 1 4 calc R . .
C15 C 0.9765(7) 0.3722(2) 0.8207(4) 0.0517(11) Uani 1 4 d . . .
H15 H 0.9815 0.4152 0.8263 0.062 Uiso 1 4 calc R . .
N16 N 0.8503(5) 0.34296(15) 0.8689(3) 0.0444(9) Uani 1 4 d . . .
N20 N 0.8863(4) 0.06852(17) 0.8234(3) 0.0426(8) Uani 1 4 d . . .
C21 C 0.8778(5) 0.0176(2) 0.8365(4) 0.0445(10) Uani 1 4 d . . .
C22 C 0.8693(7) -0.0485(2) 0.8557(6) 0.0649(16) Uani 1 4 d . . .
H22A H 0.8233 -0.0687 0.7928 0.097 Uiso 1 4 calc R . .
H22B H 0.7985 -0.0565 0.9172 0.097 Uiso 1 4 calc R . .
H22C H 0.9806 -0.0642 0.8698 0.097 Uiso 1 4 calc R . .
N30 N 1.1370(5) 0.13815(17) 0.7248(3) 0.0431(8) Uani 1 4 d . . .
C31 C 1.2527(6) 0.12110(19) 0.6833(4) 0.0423(9) Uani 1 4 d . . .
C32 C 1.4007(6) 0.0988(2) 0.6285(5) 0.0576(13) Uani 1 4 d . . .
H32A H 1.4746 0.0792 0.6801 0.086 Uiso 1 4 calc R . .
H32B H 1.4579 0.1329 0.5949 0.086 Uiso 1 4 calc R . .
H32C H 1.3682 0.0692 0.5740 0.086 Uiso 1 4 calc R . .
B1 B 0.6666(6) 0.0058(2) 0.1426(4) 0.0431(11) Uani 1 4 d . . .
F1 F 0.7493(4) 0.01622(13) 0.2390(2) 0.0576(7) Uani 1 4 d . . .
F4 F 0.7084(5) -0.05151(17) 0.1040(3) 0.0896(12) Uani 4 1 d . . .
F2 F 0.7132(7) 0.0494(2) 0.0708(3) 0.1132(16) Uani 1 4 d . . .
F3 F 0.5003(4) 0.0065(3) 0.1621(4) 0.132(2) Uani 1 4 d . . .
B2 B 0.0382(6) 0.2295(3) 0.1250(5) 0.0513(13) Uani 1 4 d . . .
F5A F 0.1757(5) 0.1972(2) 0.1561(3) 0.0600(11) Uani 0.760(5) 4 d P A 1
F6A F -0.0212(6) 0.2648(2) 0.2123(4) 0.0719(14) Uani 0.760(5) 4 d P A 1
F7A F 0.0773(6) 0.2702(3) 0.0406(4) 0.093(2) Uani 0.760(5) 4 d P A 1
F8A F -0.0910(6) 0.1925(4) 0.0954(5) 0.110(2) Uani 0.760(5) 4 d P A 1
F5B F -0.016(3) 0.1861(13) 0.2125(19) 0.139(9) Uani 0.240(5) 4 d P A 2
F6B F -0.1139(16) 0.2535(9) 0.1022(14) 0.085(5) Uani 0.240(5) 4 d P A 2
F7B F 0.078(2) 0.1941(10) 0.0370(15) 0.107(7) Uani 0.240(5) 4 d P A 2
F8B F 0.1513(16) 0.2761(11) 0.1443(18) 0.122(9) Uani 0.240(5) 4 d P A 2
C101 C 0.8156(11) 0.0467(4) 0.5187(8) 0.098(2) Uani 1 4 d . B 2
N100 N 0.7459(12) 0.0068(4) 0.5659(8) 0.138(3) Uani 1 4 d . B 2
C102 C 0.8994(13) 0.0942(5) 0.4595(10) 0.160(5) Uani 1 4 d . B 2
H10A H 0.9780 0.0758 0.4099 0.239 Uiso 1 4 calc R B 2
H10B H 0.9588 0.1209 0.5090 0.239 Uiso 1 4 calc R B 2
H10C H 0.8179 0.1181 0.4196 0.239 Uiso 1 4 calc R B 2

loop_
_atom_site_aniso_label
_atom_site_aniso_U_11
_atom_site_aniso_U_22
_atom_site_aniso_U_33
_atom_site_aniso_U_23
_atom_site_aniso_U_13
_atom_site_aniso_U_12
Pd1 0.0320(2) 0.0286(2) 0.0367(2) 0.00265(11) 0.00100(13) 0.00038(10)
N2 0.0336(16) 0.0356(18) 0.0358(17) 0.0015(14) -0.0005(13) 0.0026(13)
C3 0.042(2) 0.039(2) 0.050(3) 0.0068(19) 0.0062(19) 0.0003(17)
C4 0.044(3) 0.051(3) 0.064(3) 0.008(2) 0.019(2) -0.004(2)
C5 0.051(3) 0.057(3) 0.064(3) 0.000(2) 0.023(2) 0.008(2)
N6 0.050(2) 0.045(2) 0.052(2) -0.0028(17) 0.0112(17) 0.0058(16)
C1 0.040(2) 0.033(2) 0.0329(19) 0.0002(15) -0.0031(16) 0.0010(15)
C11 0.038(2) 0.0310(19) 0.036(2) 0.0007(15) -0.0061(16) -0.0013(15)
N12 0.0359(16) 0.0302(17) 0.0396(18) 0.0030(13) -0.0025(14) -0.0018(13)
C13 0.043(2) 0.040(2) 0.054(3) 0.0027(19) 0.0053(19) -0.0058(17)
C14 0.059(3) 0.045(3) 0.074(4) 0.012(2) 0.003(3) -0.019(2)
C15 0.059(3) 0.030(2) 0.066(3) 0.002(2) -0.003(2) -0.008(2)
N16 0.055(2) 0.0296(19) 0.048(2) -0.0014(15) -0.0037(18) 0.0015(14)
N20 0.0387(17) 0.034(2) 0.055(2) -0.0006(16) 0.0061(16) 0.0020(14)
C21 0.036(2) 0.035(2) 0.062(3) 0.002(2) 0.0087(19) -0.0003(16)
C22 0.051(3) 0.032(2) 0.112(5) 0.009(3) 0.015(3) -0.003(2)
N30 0.045(2) 0.0354(18) 0.049(2) 0.0030(16) 0.0055(17) 0.0020(16)
C31 0.049(2) 0.035(2) 0.043(2) 0.0062(18) 0.0060(19) 0.0002(17)
C32 0.058(3) 0.051(3) 0.064(3) 0.001(2) 0.027(2) 0.000(2)
B1 0.039(2) 0.037(2) 0.054(3) 0.000(2) 0.001(2) -0.0003(19)
F1 0.0632(17) 0.0528(17) 0.0567(16) -0.0020(13) -0.0088(13) -0.0049(13)
F4 0.120(3) 0.060(2) 0.089(3) -0.0201(18) -0.023(2) 0.025(2)
F2 0.180(5) 0.081(3) 0.079(3) 0.032(2) -0.023(3) -0.038(3)
F3 0.043(2) 0.222(6) 0.132(4) -0.074(4) -0.005(2) 0.010(3)
B2 0.038(3) 0.069(4) 0.047(3) -0.004(3) -0.002(2) 0.010(2)
F5A 0.046(2) 0.068(3) 0.065(2) 0.011(2) -0.0078(17) 0.0093(17)
F6A 0.076(3) 0.078(3) 0.062(3) -0.017(2) 0.009(2) 0.010(2)
F7A 0.088(3) 0.125(5) 0.066(3) 0.034(3) 0.016(3) 0.045(3)
F8A 0.071(3) 0.143(6) 0.116(5) -0.054(4) -0.026(3) -0.007(3)
F5B 0.17(2) 0.14(2) 0.104(16) 0.052(15) 0.019(15) -0.008(18)
F6B 0.043(7) 0.108(14) 0.103(12) 0.009(10) 0.002(7) 0.009(7)
F7B 0.084(11) 0.149(19) 0.089(12) -0.055(12) 0.019(9) 0.001(11)
F8B 0.029(7) 0.19(2) 0.144(18) -0.105(16) 0.000(8) -0.001(9)
C101 0.098(5) 0.078(5) 0.117(7) -0.028(5) -0.021(5) 0.004(4)
N100 0.164(9) 0.106(6) 0.144(8) 0.000(5) 0.041(7) -0.018(6)
C102 0.149(9) 0.116(7) 0.213(13) 0.053(8) -0.099(9) -0.067(7)

loop_
_geom_bond_atom_site_label_1
_geom_bond_atom_site_label_2
_geom_bond_distance
_geom_bond_site_symmetry_2
_geom_bond_publ_flag
Pd1 N20 2.000(4) . no
Pd1 N2 2.001(3) . no
Pd1 N12 2.007(3) . no
Pd1 N30 2.012(4) . no
N2 C1 1.349(5) . no
N2 C3 1.353(6) . no
C3 C4 1.398(7) . no
C4 C5 1.371(7) . no
C5 N6 1.345(6) . no
N6 C1 1.317(5) . no
C1 C11 1.485(6) . no
C11 N16 1.323(5) . no
C11 N12 1.354(5) . no
N12 C13 1.346(5) . no
C13 C14 1.378(6) . no
C14 C15 1.367(8) . no
C15 N16 1.339(6) . no
N20 C21 1.124(6) . no
C21 C22 1.461(6) . no
N30 C31 1.126(6) . no
C31 C32 1.453(6) . no
B1 F3 1.355(6) . no
B1 F2 1.359(6) . no
B1 F4 1.379(6) . no
B1 F1 1.388(6) . no
B2 F6B 1.355(15) . no
B2 F5A 1.362(6) . no
B2 F8A 1.362(8) . no
B2 F7B 1.380(16) . no
B2 F8B 1.381(19) . no
B2 F7A 1.412(8) . no
B2 F6A 1.415(7) . no
B2 F5B 1.51(2) . no
C101 N100 1.191(11) . no
C101 C102 1.438(13) . no
